data_7210516
loop_
_publ_author_name
'Dechambenoit, Pierre'
'Ferlay, Sylvie'
'Kyritsakas, Nathalie'
'Hosseini, Mir Wais'

_publ_section_title
;
 Molecular tectonics: control of packing of luminescent networks formed
 upon combining bisamidinium tectons with dicyanometallates
;
_journal_issue 6
_journal_name_full CrystEngComm
_journal_page_first 1922
_journal_paper_doi 10.1039/c0ce00607f
_journal_volume 13
_journal_year 2011
_chemical_formula_moiety 'C26 H44 N4, 2(C2 Ag N2)'
_chemical_formula_sum 'C30 H44 Ag2 N8'
_chemical_formula_weight 732.47
_chemical_name_systematic
;
?
;
_space_group_IT_number 2
_symmetry_cell_setting triclinic
_symmetry_space_group_name_Hall '-P 1'
_symmetry_space_group_name_H-M 'P -1'
_atom_sites_solution_hydrogens geom
_atom_sites_solution_primary direct
_atom_sites_solution_secondary difmap
_audit_creation_method SHELXL-97
_cell_angle_alpha 112.8290(10)
_cell_angle_beta 91.8580(10)
_cell_angle_gamma 104.2740(10)
_cell_formula_units_Z 1
_cell_length_a 6.5879(2)
_cell_length_b 11.3381(4)
_cell_length_c 12.2853(4)
_cell_measurement_reflns_used 5659
_cell_measurement_temperature 173(2)
_cell_measurement_theta_max 27.41
_cell_measurement_theta_min 3.22
_cell_volume 811.18(5)
_computing_cell_refinement 'Bruker SMART'
_computing_data_collection 'Bruker SMART'
_computing_data_reduction 'Bruker SAINT'
_computing_molecular_graphics 'Bruker SHELXTL'
_computing_publication_material 'Bruker SHELXTL'
_computing_structure_refinement 'SHELXL-97 (Sheldrick, 1997)'
_computing_structure_solution 'SHELXS-97 (Sheldrick, 1990)'
_diffrn_ambient_temperature 173(2)
_diffrn_measured_fraction_theta_full 0.996
_diffrn_measured_fraction_theta_max 0.996
_diffrn_measurement_device_type 'CCD area detector'
_diffrn_measurement_method 'phi and omega scans'
_diffrn_radiation_monochromator graphite
_diffrn_radiation_source 'fine-focus sealed tube'
_diffrn_radiation_type MoK\a
_diffrn_radiation_wavelength 0.71073
_diffrn_reflns_av_R_equivalents 0.0282
_diffrn_reflns_av_sigmaI/netI 0.0265
_diffrn_reflns_limit_h_max 8
_diffrn_reflns_limit_h_min -8
_diffrn_reflns_limit_k_max 14
_diffrn_reflns_limit_k_min -14
_diffrn_reflns_limit_l_max 15
_diffrn_reflns_limit_l_min -15
_diffrn_reflns_number 11943
_diffrn_reflns_theta_full 27.44
_diffrn_reflns_theta_max 27.44
_diffrn_reflns_theta_min 3.22
_exptl_absorpt_coefficient_mu 1.239
_exptl_absorpt_correction_T_max 0.9877
_exptl_absorpt_correction_T_min 0.9074
_exptl_absorpt_correction_type multi-scan
_exptl_absorpt_process_details sadabs
_exptl_crystal_colour colorless
_exptl_crystal_density_diffrn 1.499
_exptl_crystal_density_meas ?
_exptl_crystal_density_method 'not measured'
_exptl_crystal_description plate
_exptl_crystal_F_000 374
_exptl_crystal_size_max 0.08
_exptl_crystal_size_mid 0.04
_exptl_crystal_size_min 0.01
_refine_diff_density_max 0.416
_refine_diff_density_min -0.404
_refine_diff_density_rms 0.059
_refine_ls_extinction_method none
_refine_ls_goodness_of_fit_ref 1.020
_refine_ls_hydrogen_treatment constr
_refine_ls_matrix_type full
_refine_ls_number_parameters 186
_refine_ls_number_reflns 3686
_refine_ls_number_restraints 0
_refine_ls_restrained_S_all 1.020
_refine_ls_R_factor_all 0.0303
_refine_ls_R_factor_gt 0.0225
_refine_ls_shift/su_max 0.000
_refine_ls_shift/su_mean 0.000
_refine_ls_structure_factor_coef Fsqd
_refine_ls_weighting_details 'calc w=1/[\s^2^(Fo^2^)+(0.0261P)^2^+0.3099P] where P=(Fo^2^+2Fc^2^)/3'
_refine_ls_weighting_scheme calc
_refine_ls_wR_factor_gt 0.0552
_refine_ls_wR_factor_ref 0.0587
_reflns_number_gt 3033
_reflns_number_total 3686
_reflns_threshold_expression >2sigma(I)
_cod_data_source_file c0ce00607f.txt
_cod_data_source_block e463a
_cod_depositor_comments
;
The following automatic conversions were performed:

'_symmetry_cell_setting' value 'Triclinic' changed to 'triclinic'
according to the built-in table from CIF Core dictionary named
'cif_core.dic' version 2.4.1 from 2010-06-29.

Automatic conversion script
Id: cif_fix_values 1891 2012-01-12 08:04:46Z andrius 

The following automatic conversions were performed:

'_exptl_crystal_density_meas' value 'none' was changed to '?' - the
value is perceived as not measured.

Automatic conversion script
Id: cif_fix_values 3008 2015-01-20 13:52:24Z robertas 
;
_cod_original_sg_symbol_H-M P-1
_cod_database_code 7210516

loop_
_symmetry_equiv_pos_as_xyz
'x, y, z'
'-x, -y, -z'

loop_
_atom_site_label
_atom_site_type_symbol
_atom_site_fract_x
_atom_site_fract_y
_atom_site_fract_z
_atom_site_U_iso_or_equiv
_atom_site_adp_type
_atom_site_occupancy
_atom_site_symmetry_multiplicity
_atom_site_calc_flag
_atom_site_refinement_flags
Ag1 Ag 1.0000 0.5000 1.0000 0.03265(7) Uani 1 2 d S
Ag2 Ag 0.5000 0.5000 1.0000 0.03401(7) Uani 1 2 d S
C1 C 0.4502(3) 0.3495(2) 1.05974(17) 0.0331(4) Uani 1 1 d .
N1 N 0.4370(3) 0.27281(18) 1.10038(15) 0.0364(4) Uani 1 1 d .
C2 C 0.9934(3) 0.4400(2) 0.81774(17) 0.0336(4) Uani 1 1 d .
N2 N 0.9897(3) 0.4093(2) 0.71716(14) 0.0399(4) Uani 1 1 d .
C3 C 0.2270(3) 0.66505(16) 0.60540(14) 0.0183(3) Uani 1 1 d .
N3 N 0.2478(2) 0.72708(14) 0.72272(12) 0.0208(3) Uani 1 1 d .
H3 H 0.3423 0.7152 0.7668 0.025 Uiso 1 1 calc R
C4 C 0.1174(3) 0.81579(17) 0.78226(14) 0.0219(3) Uani 1 1 d .
H4A H 0.1965 0.8844 0.8600 0.026 Uiso 1 1 calc R
H4B H -0.0138 0.7632 0.7975 0.026 Uiso 1 1 calc R
C5 C 0.0604(3) 0.88397(16) 0.70391(14) 0.0188(3) Uani 1 1 d .
C6 C -0.0425(3) 0.77158(16) 0.58199(14) 0.0205(3) Uani 1 1 d .
H6A H -0.1827 0.7207 0.5896 0.025 Uiso 1 1 calc R
H6B H -0.0644 0.8107 0.5247 0.025 Uiso 1 1 calc R
N4 N 0.0892(2) 0.68083(14) 0.53588(12) 0.0205(3) Uani 1 1 d .
H4 H 0.0755 0.6349 0.4583 0.025 Uiso 1 1 calc R
C7 C -0.1086(3) 0.95509(17) 0.75552(15) 0.0231(4) Uani 1 1 d .
H7A H -0.1692 0.9781 0.6941 0.028 Uiso 1 1 calc R
H7B H -0.2243 0.8914 0.7708 0.028 Uiso 1 1 calc R
C8 C -0.0317(3) 1.08189(19) 0.87053(16) 0.0313(4) Uani 1 1 d .
H8A H 0.0293 1.0606 0.9330 0.038 Uiso 1 1 calc R
H8B H 0.0811 1.1478 0.8561 0.038 Uiso 1 1 calc R
C9 C -0.2116(3) 1.1423(2) 0.91418(17) 0.0354(5) Uani 1 1 d .
H9A H -0.2710 1.1644 0.8528 0.053 Uiso 1 1 calc R
H9B H -0.1574 1.2234 0.9876 0.053 Uiso 1 1 calc R
H9C H -0.3220 1.0779 0.9302 0.053 Uiso 1 1 calc R
C10 C 0.2639(3) 0.98001(17) 0.69509(16) 0.0238(4) Uani 1 1 d .
H10A H 0.3280 1.0462 0.7768 0.029 Uiso 1 1 calc R
H10B H 0.3654 0.9282 0.6626 0.029 Uiso 1 1 calc R
C11 C 0.2372(3) 1.0551(2) 0.6187(2) 0.0404(5) Uani 1 1 d .
H11A H 0.1296 1.1033 0.6470 0.048 Uiso 1 1 calc R
H11B H 0.1859 0.9907 0.5349 0.048 Uiso 1 1 calc R
C12 C 0.4464(4) 1.1549(3) 0.6244(3) 0.0716(10) Uani 1 1 d .
H12A H 0.4843 1.2278 0.7042 0.107 Uiso 1 1 calc R
H12B H 0.4305 1.1911 0.5650 0.107 Uiso 1 1 calc R
H12C H 0.5581 1.1097 0.6077 0.107 Uiso 1 1 calc R
C13 C 0.3648(3) 0.57812(16) 0.55072(14) 0.0184(3) Uani 1 1 d .
C14 C 0.4096(3) 0.55551(16) 0.43486(14) 0.0200(3) Uani 1 1 d .
H14 H 0.3472 0.5929 0.3902 0.024 Uiso 1 1 calc R
C15 C 0.5448(3) 0.47873(16) 0.38474(14) 0.0208(3) Uani 1 1 d .
H15 H 0.5758 0.4649 0.3065 0.025 Uiso 1 1 calc R

loop_
_atom_site_aniso_label
_atom_site_aniso_U_11
_atom_site_aniso_U_22
_atom_site_aniso_U_33
_atom_site_aniso_U_23
_atom_site_aniso_U_13
_atom_site_aniso_U_12
Ag1 0.03565(12) 0.04256(13) 0.01571(9) 0.00999(8) 0.00248(8) 0.00739(9)
Ag2 0.03661(12) 0.03747(12) 0.03080(11) 0.01543(9) 0.00172(9) 0.01331(10)
C1 0.0322(10) 0.0394(11) 0.0251(9) 0.0087(8) -0.0012(8) 0.0138(9)
N1 0.0396(10) 0.0406(10) 0.0292(8) 0.0133(8) -0.0018(7) 0.0139(8)
C2 0.0278(10) 0.0457(12) 0.0239(9) 0.0126(8) 0.0006(7) 0.0075(9)
N2 0.0342(9) 0.0610(12) 0.0211(8) 0.0142(8) 0.0027(7) 0.0120(9)
C3 0.0186(8) 0.0168(7) 0.0188(7) 0.0074(6) 0.0032(6) 0.0032(6)
N3 0.0264(7) 0.0229(7) 0.0169(6) 0.0090(6) 0.0026(5) 0.0121(6)
C4 0.0272(9) 0.0237(8) 0.0178(7) 0.0086(6) 0.0067(6) 0.0116(7)
C5 0.0192(8) 0.0190(8) 0.0179(7) 0.0069(6) 0.0010(6) 0.0060(6)
C6 0.0202(8) 0.0220(8) 0.0185(7) 0.0064(6) 0.0005(6) 0.0077(7)
N4 0.0225(7) 0.0226(7) 0.0145(6) 0.0039(5) 0.0015(5) 0.0094(6)
C7 0.0236(8) 0.0232(8) 0.0219(8) 0.0071(7) 0.0021(7) 0.0095(7)
C8 0.0357(10) 0.0290(10) 0.0246(9) 0.0030(8) -0.0013(8) 0.0148(8)
C9 0.0465(12) 0.0373(11) 0.0244(9) 0.0070(8) 0.0041(8) 0.0245(10)
C10 0.0191(8) 0.0244(8) 0.0284(9) 0.0133(7) -0.0017(7) 0.0036(7)
C11 0.0307(10) 0.0450(12) 0.0559(13) 0.0378(11) -0.0029(9) 0.0013(9)
C12 0.0479(15) 0.076(2) 0.109(3) 0.078(2) -0.0130(15) -0.0144(14)
C13 0.0176(7) 0.0167(7) 0.0195(7) 0.0069(6) 0.0032(6) 0.0036(6)
C14 0.0226(8) 0.0204(8) 0.0190(7) 0.0097(6) 0.0026(6) 0.0068(7)
C15 0.0235(8) 0.0211(8) 0.0179(7) 0.0084(6) 0.0041(6) 0.0056(7)

loop_
_atom_type_symbol
_atom_type_description
_atom_type_scat_dispersion_real
_atom_type_scat_dispersion_imag
_atom_type_scat_source
C C 0.0033 0.0016 'International Tables Vol C Tables 4.2.6.8 and 6.1.1.4'
H H 0.0000 0.0000 'International Tables Vol C Tables 4.2.6.8 and 6.1.1.4'
N N 0.0061 0.0033 'International Tables Vol C Tables 4.2.6.8 and 6.1.1.4'
Ag Ag -0.8971 1.1015 'International Tables Vol C Tables 4.2.6.8 and 6.1.1.4'

loop_
_geom_angle_atom_site_label_1
_geom_angle_atom_site_label_2
_geom_angle_atom_site_label_3
_geom_angle
_geom_angle_site_symmetry_1
_geom_angle_site_symmetry_3
C2 Ag1 C2 180.000(1) . 2_767
C2 Ag1 Ag2 84.55(5) . 1_655
C2 Ag1 Ag2 95.45(5) 2_767 1_655
C2 Ag1 Ag2 95.45(5) . .
C2 Ag1 Ag2 84.55(5) 2_767 .
Ag2 Ag1 Ag2 180.0 1_655 .
C1 Ag2 C1 180.000(1) 2_667 .
C1 Ag2 Ag1 91.92(5) 2_667 .
C1 Ag2 Ag1 88.08(5) . .
C1 Ag2 Ag1 88.08(5) 2_667 1_455
C1 Ag2 Ag1 91.92(5) . 1_455
Ag1 Ag2 Ag1 180.0 . 1_455
N1 C1 Ag2 174.14(17) . .
N2 C2 Ag1 178.7(2) . .
N4 C3 N3 121.15(14) . .
N4 C3 C13 119.40(14) . .
N3 C3 C13 119.44(14) . .
C3 N3 C4 122.00(14) . .
C3 N3 H3 119.0 . .
C4 N3 H3 119.0 . .
N3 C4 C5 110.41(13) . .
N3 C4 H4A 109.6 . .
C5 C4 H4A 109.6 . .
N3 C4 H4B 109.6 . .
C5 C4 H4B 109.6 . .
H4A C4 H4B 108.1 . .
C4 C5 C6 106.16(13) . .
C4 C5 C10 108.90(13) . .
C6 C5 C10 112.08(14) . .
C4 C5 C7 109.76(14) . .
C6 C5 C7 107.08(13) . .
C10 C5 C7 112.65(14) . .
N4 C6 C5 111.49(13) . .
N4 C6 H6A 109.3 . .
C5 C6 H6A 109.3 . .
N4 C6 H6B 109.3 . .
C5 C6 H6B 109.3 . .
H6A C6 H6B 108.0 . .
C3 N4 C6 122.94(13) . .
C3 N4 H4 118.5 . .
C6 N4 H4 118.5 . .
C8 C7 C5 115.88(14) . .
C8 C7 H7A 108.3 . .
C5 C7 H7A 108.3 . .
C8 C7 H7B 108.3 . .
C5 C7 H7B 108.3 . .
H7A C7 H7B 107.4 . .
C9 C8 C7 111.37(16) . .
C9 C8 H8A 109.4 . .
C7 C8 H8A 109.4 . .
C9 C8 H8B 109.4 . .
C7 C8 H8B 109.4 . .
H8A C8 H8B 108.0 . .
C8 C9 H9A 109.5 . .
C8 C9 H9B 109.5 . .
H9A C9 H9B 109.5 . .
C8 C9 H9C 109.5 . .
H9A C9 H9C 109.5 . .
H9B C9 H9C 109.5 . .
C11 C10 C5 116.05(15) . .
C11 C10 H10A 108.3 . .
C5 C10 H10A 108.3 . .
C11 C10 H10B 108.3 . .
C5 C10 H10B 108.3 . .
H10A C10 H10B 107.4 . .
C10 C11 C12 111.23(18) . .
C10 C11 H11A 109.4 . .
C12 C11 H11A 109.4 . .
C10 C11 H11B 109.4 . .
C12 C11 H11B 109.4 . .
H11A C11 H11B 108.0 . .
C11 C12 H12A 109.5 . .
C11 C12 H12B 109.5 . .
H12A C12 H12B 109.5 . .
C11 C12 H12C 109.5 . .
H12A C12 H12C 109.5 . .
H12B C12 H12C 109.5 . .
C15 C13 C14 119.39(15) 2_666 .
C15 C13 C3 120.54(15) 2_666 .
C14 C13 C3 120.05(15) . .
C15 C14 C13 120.48(15) . .
C15 C14 H14 119.8 . .
C13 C14 H14 119.8 . .
C14 C15 C13 120.13(15) . 2_666
C14 C15 H15 119.9 . .
C13 C15 H15 119.9 2_666 .

loop_
_geom_bond_atom_site_label_1
_geom_bond_atom_site_label_2
_geom_bond_distance
_geom_bond_site_symmetry_2
Ag1 C2 2.0678(19) .
Ag1 C2 2.0678(19) 2_767
Ag2 C1 2.066(2) 2_667
Ag2 C1 2.066(2) .
C1 N1 1.147(3) .
C2 N2 1.144(2) .
C3 N4 1.317(2) .
C3 N3 1.320(2) .
C3 C13 1.488(2) .
N3 C4 1.477(2) .
N3 H3 0.8800 .
C4 C5 1.537(2) .
C4 H4A 0.9900 .
C4 H4B 0.9900 .
C5 C6 1.534(2) .
C5 C10 1.541(2) .
C5 C7 1.544(2) .
C6 N4 1.467(2) .
C6 H6A 0.9900 .
C6 H6B 0.9900 .
N4 H4 0.8800 .
C7 C8 1.529(2) .
C7 H7A 0.9900 .
C7 H7B 0.9900 .
C8 C9 1.522(3) .
C8 H8A 0.9900 .
C8 H8B 0.9900 .
C9 H9A 0.9800 .
C9 H9B 0.9800 .
C9 H9C 0.9800 .
C10 C11 1.524(3) .
C10 H10A 0.9900 .
C10 H10B 0.9900 .
C11 C12 1.532(3) .
C11 H11A 0.9900 .
C11 H11B 0.9900 .
C12 H12A 0.9800 .
C12 H12B 0.9800 .
C12 H12C 0.9800 .
C13 C15 1.398(2) 2_666
C13 C14 1.400(2) .
C14 C15 1.390(2) .
C14 H14 0.9500 .
C15 C13 1.398(2) 2_666
C15 H15 0.9500 .
